data_4122264
loop_
_publ_author_name
'Ohkawara, Takahiro'
'Suzuki, Kohei'
'Nakano, Koji'
'Mori, Seiji'
'Nozaki, Kyoko'

_publ_section_title
;
 Facile estimation of catalytic activity and selectivities in
 copolymerization of propylene oxide with carbon dioxide mediated by metal
 complexes with planar tetradentate ligand.
;
_journal_issue 30
_journal_name_full 'Journal of the American Chemical Society'
_journal_page_first 10728
_journal_page_last 10735
_journal_paper_doi 10.1021/ja5046814
_journal_volume 136
_journal_year 2014
_chemical_formula_sum 'C37 H37 Cl Ge N2 O4'
_chemical_formula_weight 681.73
_chemical_name_systematic
; 
 ? 
;
_space_group_IT_number 61
_symmetry_cell_setting orthorhombic
_symmetry_space_group_name_Hall '-P 2ac 2ab'
_symmetry_space_group_name_H-M 'P b c a'
_atom_sites_solution_hydrogens geom
_atom_sites_solution_primary direct
_atom_sites_solution_secondary difmap
_audit_creation_method SHELXL-97
_cell_angle_alpha 90.00
_cell_angle_beta 90.00
_cell_angle_gamma 90.00
_cell_formula_units_Z 8
_cell_length_a 13.941(4)
_cell_length_b 14.762(4)
_cell_length_c 30.916(9)
_cell_measurement_reflns_used 14019
_cell_measurement_temperature 93
_cell_measurement_theta_max 27.4
_cell_measurement_theta_min 2.8
_cell_volume 6362(3)
_computing_cell_refinement 'RIGAKU CrystalClear'
_computing_data_collection 'RIGAKU CrystalClear'
_computing_data_reduction 'RIGAKU CrystalClear'
_computing_molecular_graphics ORTEP-III
_computing_structure_refinement 'SHELXL-97 (Sheldrick, 1997)'
_computing_structure_solution 'SHELXS-97 (Sheldrick, 1990)'
_diffrn_ambient_temperature 93(2)
_diffrn_detector_area_resol_mean 28.5714
_diffrn_measured_fraction_theta_full 0.999
_diffrn_measured_fraction_theta_max 0.999
_diffrn_measurement_device_type 'RIGAKU/MSCIO Saturn CCD'
_diffrn_measurement_method 'omega scans'
_diffrn_radiation_monochromator graphite
_diffrn_radiation_source 'fine-focus sealed tube'
_diffrn_radiation_type MoK\a
_diffrn_radiation_wavelength 0.71075
_diffrn_reflns_av_R_equivalents 0.1048
_diffrn_reflns_av_sigmaI/netI 0.0307
_diffrn_reflns_limit_h_max 16
_diffrn_reflns_limit_h_min -16
_diffrn_reflns_limit_k_max 17
_diffrn_reflns_limit_k_min -17
_diffrn_reflns_limit_l_max 36
_diffrn_reflns_limit_l_min -36
_diffrn_reflns_number 117037
_diffrn_reflns_theta_full 25.00
_diffrn_reflns_theta_max 25.00
_diffrn_reflns_theta_min 2.64
_exptl_absorpt_coefficient_mu 1.091
_exptl_absorpt_correction_T_max 0.9892
_exptl_absorpt_correction_T_min 0.9082
_exptl_absorpt_correction_type multi-scan
_exptl_absorpt_process_details 'Jacobson, R. (1998) Private communication'
_exptl_crystal_colour Colorless
_exptl_crystal_density_diffrn 1.423
_exptl_crystal_density_method 'not measured'
_exptl_crystal_description Prism
_exptl_crystal_F_000 2832
_exptl_crystal_size_max 0.09
_exptl_crystal_size_mid 0.08
_exptl_crystal_size_min 0.01
_refine_diff_density_max 0.544
_refine_diff_density_min -0.484
_refine_diff_density_rms 0.086
_refine_ls_extinction_method none
_refine_ls_goodness_of_fit_ref 1.328
_refine_ls_hydrogen_treatment constr
_refine_ls_matrix_type full
_refine_ls_number_parameters 414
_refine_ls_number_reflns 5606
_refine_ls_number_restraints 0
_refine_ls_restrained_S_all 1.328
_refine_ls_R_factor_all 0.0777
_refine_ls_R_factor_gt 0.0754
_refine_ls_shift/su_max 0.015
_refine_ls_shift/su_mean 0.002
_refine_ls_structure_factor_coef Fsqd
_refine_ls_weighting_details 'calc w=1/[\s^2^(Fo^2^)+(0.0071P)^2^+30.4879P] where P=(Fo^2^+2Fc^2^)/3'
_refine_ls_weighting_scheme calc
_refine_ls_wR_factor_gt 0.1218
_refine_ls_wR_factor_ref 0.1229
_reflns_number_gt 5458
_reflns_number_total 5606
_reflns_threshold_expression >2sigma(I)
_cod_data_source_file ja5046814_si_002.cif
_cod_data_source_block 12a
_cod_depositor_comments
;
The following automatic conversions were performed:
'_atom_site_symetry_multiplicity' tag replaced with
'_atom_site_symmetry_multiplicity'.

Automatic conversion script
Id: cif_correct_tags 1440 2010-10-19 06:21:57Z saulius 

The following automatic conversions were performed:

'_exptl_absorpt_correction_type' value 'Multi Scan' changed to
'multi-scan' according to
/usr/data/users/saulius/crontab/automatic-downloads/rss-feeds/ACS/lib/dictionaries/cif_core.dic
dictionary named 'cif_core.dic' version 2.4.2 from 2011-04-26.

Automatic conversion script
Id: cif_fix_values 2281 2013-09-26 08:29:07Z andrius 

 Adding full bibliography for 4122264--4122265.cif.
;
_cod_original_sg_symbol_H-M Pbca
_cod_database_code 4122264

loop_
_symmetry_equiv_pos_as_xyz
'x, y, z'
'-x+1/2, -y, z+1/2'
'x+1/2, -y+1/2, -z'
'-x, y+1/2, -z+1/2'
'-x, -y, -z'
'x-1/2, y, -z-1/2'
'-x-1/2, y-1/2, z'
'x, -y-1/2, z-1/2'

loop_
_atom_site_label
_atom_site_type_symbol
_atom_site_fract_x
_atom_site_fract_y
_atom_site_fract_z
_atom_site_U_iso_or_equiv
_atom_site_adp_type
_atom_site_occupancy
_atom_site_symmetry_multiplicity
_atom_site_calc_flag
_atom_site_refinement_flags
Ge1 Ge 0.57414(3) 0.19230(3) 0.328224(15) 0.01260(13) Uani 1 1 d .
Cl1 Cl 0.42919(8) 0.13845(8) 0.32198(4) 0.0212(3) Uani 1 1 d .
N1 N 0.5699(3) 0.3123(2) 0.30319(11) 0.0131(8) Uani 1 1 d .
O1 O 0.6429(2) 0.1063(2) 0.35750(10) 0.0152(7) Uani 1 1 d .
O2 O 0.5628(2) 0.2405(2) 0.38311(10) 0.0162(7) Uani 1 1 d .
N2 N 0.6223(3) 0.1440(2) 0.27349(12) 0.0139(8) Uani 1 1 d .
C7 C 0.5456(3) 0.3907(3) 0.32533(14) 0.0150(9) Uani 1 1 d .
C8 C 0.7315(3) 0.3066(3) 0.16413(14) 0.0166(10) Uani 1 1 d .
H1 H 0.7792 0.2723 0.1787 0.020 Uiso 1 1 calc R
O4 O 0.7176(3) -0.2522(2) 0.31772(11) 0.0298(9) Uani 1 1 d .
C10 C 0.5727(3) 0.3702(3) 0.16110(15) 0.0210(10) Uani 1 1 d .
H2 H 0.5111 0.3790 0.1736 0.025 Uiso 1 1 calc R
C11 C 0.6210(3) 0.2806(3) 0.22735(14) 0.0137(9) Uani 1 1 d .
C12 C 0.7008(3) -0.1605(3) 0.32397(16) 0.0191(10) Uani 1 1 d .
C13 C 0.4813(3) 0.3222(3) 0.44015(14) 0.0150(10) Uani 1 1 d .
C14 C 0.6416(3) 0.3199(3) 0.18346(14) 0.0156(10) Uani 1 1 d .
C15 C 0.7028(3) -0.0394(3) 0.37783(15) 0.0154(10) Uani 1 1 d .
C16 C 0.5867(3) 0.4350(3) 0.25828(15) 0.0172(10) Uani 1 1 d .
H3 H 0.6000 0.4714 0.2337 0.021 Uiso 1 1 calc R
C17 C 0.5168(3) 0.3164(3) 0.39659(15) 0.0156(10) Uani 1 1 d .
C18 C 0.6596(3) 0.1213(3) 0.20243(15) 0.0186(10) Uani 1 1 d .
H4 H 0.6710 0.1318 0.1726 0.022 Uiso 1 1 calc R
C19 C 0.4329(3) 0.4787(3) 0.42609(14) 0.0165(10) Uani 1 1 d .
O3 O 0.3905(3) 0.5537(2) 0.44503(10) 0.0238(8) Uani 1 1 d .
C21 C 0.4391(4) 0.2635(3) 0.51583(15) 0.0255(12) Uani 1 1 d .
H5 H 0.3708 0.2757 0.5114 0.038 Uiso 1 1 calc R
H6 H 0.4700 0.3169 0.5285 0.038 Uiso 1 1 calc R
H7 H 0.4466 0.2117 0.5354 0.038 Uiso 1 1 calc R
C22 C 0.6573(3) -0.0098(3) 0.30255(15) 0.0145(10) Uani 1 1 d .
C23 C 0.6662(3) 0.0201(3) 0.34556(14) 0.0124(9) Uani 1 1 d .
C24 C 0.6677(3) 0.0397(3) 0.22334(15) 0.0180(10) Uani 1 1 d .
H8 H 0.6850 -0.0165 0.2105 0.022 Uiso 1 1 calc R
C25 C 0.5562(3) 0.4657(3) 0.29781(14) 0.0162(10) Uani 1 1 d .
H9 H 0.5444 0.5271 0.3053 0.019 Uiso 1 1 calc R
C26 C 0.6455(3) 0.0545(3) 0.26774(15) 0.0145(9) Uani 1 1 d .
C27 C 0.5931(3) 0.2205(3) 0.48088(15) 0.0209(11) Uani 1 1 d .
H10 H 0.5978 0.1694 0.5010 0.031 Uiso 1 1 calc R
H11 H 0.6239 0.2738 0.4936 0.031 Uiso 1 1 calc R
H12 H 0.6251 0.2049 0.4537 0.031 Uiso 1 1 calc R
C28 C 0.4414(3) 0.4038(3) 0.45350(14) 0.0153(10) Uani 1 1 d .
H13 H 0.4189 0.4090 0.4824 0.018 Uiso 1 1 calc R
C29 C 0.6313(3) 0.1872(3) 0.23325(14) 0.0148(9) Uani 1 1 d .
C30 C 0.5083(3) 0.3926(3) 0.36951(14) 0.0142(9) Uani 1 1 d .
C31 C 0.7188(3) -0.1289(3) 0.36611(16) 0.0191(10) Uani 1 1 d .
H14 H 0.7425 -0.1700 0.3872 0.023 Uiso 1 1 calc R
C32 C 0.4318(4) 0.1603(3) 0.45233(16) 0.0218(11) Uani 1 1 d .
H15 H 0.4384 0.1076 0.4714 0.033 Uiso 1 1 calc R
H16 H 0.4585 0.1460 0.4238 0.033 Uiso 1 1 calc R
H17 H 0.3638 0.1759 0.4493 0.033 Uiso 1 1 calc R
C33 C 0.6724(3) -0.1020(3) 0.29206(15) 0.0173(10) Uani 1 1 d .
H18 H 0.6631 -0.1230 0.2633 0.021 Uiso 1 1 calc R
C34 C 0.3576(4) 0.6234(3) 0.41692(16) 0.0253(12) Uani 1 1 d .
H19 H 0.4121 0.6484 0.4008 0.038 Uiso 1 1 calc R
H20 H 0.3275 0.6715 0.4340 0.038 Uiso 1 1 calc R
H21 H 0.3107 0.5983 0.3966 0.038 Uiso 1 1 calc R
C35 C 0.5929(4) 0.4075(3) 0.12079(16) 0.0252(11) Uani 1 1 d .
H22 H 0.5456 0.4421 0.1061 0.030 Uiso 1 1 calc R
C36 C 0.4866(3) 0.2415(3) 0.47197(15) 0.0199(10) Uani 1 1 d .
C37 C 0.5948(3) 0.3393(3) 0.26062(14) 0.0144(10) Uani 1 1 d .
C38 C 0.6823(4) 0.3942(4) 0.10210(16) 0.0264(12) Uani 1 1 d .
H23 H 0.6964 0.4197 0.0746 0.032 Uiso 1 1 calc R
C39 C 0.4653(3) 0.4740(3) 0.38426(15) 0.0170(10) Uani 1 1 d .
H24 H 0.4590 0.5245 0.3654 0.020 Uiso 1 1 calc R
C40 C 0.7510(4) 0.3436(3) 0.12374(15) 0.0216(11) Uani 1 1 d .
H25 H 0.8121 0.3342 0.1108 0.026 Uiso 1 1 calc R
C41 C 0.6582(4) -0.2966(4) 0.2860(2) 0.0464(18) Uani 1 1 d .
H26 H 0.5905 -0.2884 0.2936 0.070 Uiso 1 1 calc R
H27 H 0.6734 -0.3614 0.2854 0.070 Uiso 1 1 calc R
H28 H 0.6704 -0.2702 0.2574 0.070 Uiso 1 1 calc R
C42 C 0.7725(4) -0.0827(3) 0.45146(16) 0.0255(11) Uani 1 1 d .
H29 H 0.8346 -0.0965 0.4382 0.038 Uiso 1 1 calc R
H30 H 0.7331 -0.1376 0.4521 0.038 Uiso 1 1 calc R
H31 H 0.7826 -0.0608 0.4810 0.038 Uiso 1 1 calc R
C44 C 0.6228(3) 0.0069(3) 0.44627(15) 0.0202(11) Uani 1 1 d .
H32 H 0.6324 0.0258 0.4764 0.030 Uiso 1 1 calc R
H33 H 0.5855 -0.0493 0.4456 0.030 Uiso 1 1 calc R
H34 H 0.5881 0.0544 0.4306 0.030 Uiso 1 1 calc R
C1 C 0.7209(3) -0.0090(3) 0.42472(15) 0.0183(10) Uani 1 1 d .
C43 C 0.7832(4) 0.0767(3) 0.42646(17) 0.0262(12) Uani 1 1 d .
H35 H 0.8452 0.0647 0.4126 0.039 Uiso 1 1 calc R
H36 H 0.7937 0.0941 0.4567 0.039 Uiso 1 1 calc R
H37 H 0.7506 0.1261 0.4112 0.039 Uiso 1 1 calc R

loop_
_atom_site_aniso_label
_atom_site_aniso_U_11
_atom_site_aniso_U_22
_atom_site_aniso_U_33
_atom_site_aniso_U_23
_atom_site_aniso_U_13
_atom_site_aniso_U_12
Ge1 0.0141(2) 0.0102(2) 0.0135(2) 0.00030(19) 0.0006(2) 0.00088(19)
Cl1 0.0169(6) 0.0211(6) 0.0257(6) -0.0011(5) -0.0005(5) -0.0011(5)
N1 0.0118(18) 0.0122(18) 0.0152(18) -0.0006(15) 0.0000(16) -0.0002(16)
O1 0.0196(17) 0.0091(15) 0.0169(16) 0.0027(13) 0.0016(14) 0.0031(13)
O2 0.0214(17) 0.0119(15) 0.0153(16) 0.0007(13) 0.0023(14) 0.0029(14)
N2 0.0150(19) 0.0125(19) 0.0143(19) 0.0000(16) 0.0021(16) -0.0008(15)
C7 0.013(2) 0.017(2) 0.015(2) -0.0001(19) 0.0020(18) 0.0056(18)
C8 0.015(2) 0.015(2) 0.019(2) 0.000(2) -0.0024(19) 0.0036(19)
O4 0.048(2) 0.0123(17) 0.029(2) -0.0027(15) 0.0049(18) 0.0076(17)
C10 0.014(2) 0.025(3) 0.023(3) 0.003(2) 0.001(2) 0.005(2)
C11 0.005(2) 0.020(2) 0.017(2) 0.0011(19) 0.0000(18) 0.0012(17)
C12 0.019(2) 0.013(2) 0.025(3) 0.001(2) 0.011(2) 0.0050(19)
C13 0.013(2) 0.015(2) 0.016(2) -0.0023(19) -0.0006(19) -0.0011(18)
C14 0.018(2) 0.012(2) 0.017(2) 0.0002(18) 0.0002(19) -0.0014(19)
C15 0.008(2) 0.016(2) 0.022(2) -0.0006(19) 0.0021(19) 0.0010(18)
C16 0.017(2) 0.014(2) 0.020(2) 0.0065(19) 0.004(2) 0.0022(19)
C17 0.010(2) 0.015(2) 0.022(2) -0.0042(19) -0.0028(19) 0.0006(19)
C18 0.018(2) 0.020(3) 0.018(2) -0.003(2) 0.001(2) 0.000(2)
C19 0.015(2) 0.018(2) 0.017(2) -0.0020(19) -0.001(2) 0.003(2)
O3 0.037(2) 0.0160(17) 0.0183(18) -0.0013(14) -0.0014(15) 0.0125(15)
C21 0.039(3) 0.018(3) 0.019(2) 0.002(2) 0.006(2) -0.001(2)
C22 0.010(2) 0.014(2) 0.019(2) -0.0005(19) 0.0011(19) 0.0006(18)
C23 0.008(2) 0.009(2) 0.021(2) 0.0018(18) 0.0022(18) 0.0004(17)
C24 0.020(2) 0.015(2) 0.020(2) -0.0027(19) 0.000(2) -0.0028(19)
C25 0.019(2) 0.011(2) 0.019(2) 0.0025(18) 0.000(2) 0.0020(18)
C26 0.010(2) 0.010(2) 0.023(2) -0.0025(19) -0.0002(19) 0.0001(17)
C27 0.030(3) 0.018(2) 0.015(2) 0.0015(19) -0.005(2) 0.000(2)
C28 0.013(2) 0.022(2) 0.011(2) -0.0040(19) 0.0002(18) -0.0015(19)
C29 0.012(2) 0.019(2) 0.013(2) 0.0001(19) 0.0005(18) 0.0014(19)
C30 0.011(2) 0.016(2) 0.015(2) -0.0007(19) -0.0034(18) -0.0008(18)
C31 0.016(2) 0.015(2) 0.026(3) 0.004(2) 0.003(2) 0.0041(19)
C32 0.022(3) 0.019(2) 0.024(3) 0.003(2) 0.002(2) -0.002(2)
C33 0.018(2) 0.016(2) 0.018(2) -0.0053(19) 0.0065(19) 0.0000(19)
C34 0.037(3) 0.018(3) 0.021(3) -0.003(2) 0.000(2) 0.009(2)
C35 0.025(3) 0.028(3) 0.023(3) 0.009(2) -0.002(2) 0.005(2)
C36 0.023(3) 0.017(2) 0.019(2) 0.003(2) 0.006(2) 0.002(2)
C37 0.011(2) 0.020(2) 0.013(2) 0.0012(18) -0.0016(18) -0.0005(18)
C38 0.031(3) 0.029(3) 0.020(3) 0.004(2) 0.001(2) -0.004(2)
C39 0.016(2) 0.013(2) 0.022(2) 0.0025(19) 0.000(2) 0.0009(19)
C40 0.020(2) 0.021(3) 0.023(3) -0.001(2) 0.008(2) -0.001(2)
C41 0.023(3) 0.018(3) 0.098(5) -0.016(3) 0.004(3) 0.000(2)
C42 0.024(3) 0.027(3) 0.026(3) 0.002(2) -0.003(2) 0.004(2)
C44 0.020(3) 0.019(3) 0.021(3) 0.000(2) -0.002(2) 0.002(2)
C1 0.019(2) 0.017(2) 0.019(2) 0.005(2) -0.003(2) 0.000(2)
C43 0.022(3) 0.027(3) 0.030(3) 0.002(2) -0.009(2) -0.002(2)

loop_
_atom_type_symbol
_atom_type_description
_atom_type_scat_dispersion_real
_atom_type_scat_dispersion_imag
_atom_type_scat_source
C C 0.0033 0.0016 'International Tables Vol C Tables 4.2.6.8 and 6.1.1.4'
H H 0.0000 0.0000 'International Tables Vol C Tables 4.2.6.8 and 6.1.1.4'
Ge Ge 0.1547 1.8001 'International Tables Vol C Tables 4.2.6.8 and 6.1.1.4'
O O 0.0106 0.0060 'International Tables Vol C Tables 4.2.6.8 and 6.1.1.4'
N N 0.0061 0.0033 'International Tables Vol C Tables 4.2.6.8 and 6.1.1.4'
Cl Cl 0.1484 0.1585 'International Tables Vol C Tables 4.2.6.8 and 6.1.1.4'

loop_
_geom_angle_atom_site_label_1
_geom_angle_atom_site_label_2
_geom_angle_atom_site_label_3
_geom_angle
O1 Ge1 O2 81.82(13)
O1 Ge1 N1 148.13(15)
O2 Ge1 N1 90.69(14)
O1 Ge1 N2 89.72(14)
O2 Ge1 N2 164.83(15)
N1 Ge1 N2 89.91(15)
O1 Ge1 Cl1 106.03(10)
O2 Ge1 Cl1 98.19(10)
N1 Ge1 Cl1 105.69(11)
N2 Ge1 Cl1 96.23(11)
C7 N1 C37 106.5(4)
C7 N1 Ge1 125.0(3)
C37 N1 Ge1 128.4(3)
C23 O1 Ge1 129.6(3)
C17 O2 Ge1 129.9(3)
C26 N2 C29 107.5(4)
C26 N2 Ge1 123.0(3)
C29 N2 Ge1 129.2(3)
N1 C7 C25 109.4(4)
N1 C7 C30 124.4(4)
C25 C7 C30 126.1(4)
C40 C8 C14 120.2(4)
C40 C8 H1 119.9
C14 C8 H1 119.9
C12 O4 C41 116.2(4)
C35 C10 C14 120.9(4)
C35 C10 H2 119.5
C14 C10 H2 119.5
C37 C11 C29 122.9(4)
C37 C11 C14 118.5(4)
C29 C11 C14 118.6(4)
C33 C12 O4 124.3(4)
C33 C12 C31 120.6(4)
O4 C12 C31 115.0(4)
C28 C13 C17 117.9(4)
C28 C13 C36 119.9(4)
C17 C13 C36 122.3(4)
C10 C14 C8 118.5(4)
C10 C14 C11 121.3(4)
C8 C14 C11 120.1(4)
C31 C15 C23 117.5(4)
C31 C15 C1 119.8(4)
C23 C15 C1 122.7(4)
C25 C16 C37 107.9(4)
C25 C16 H3 126.0
C37 C16 H3 126.0
O2 C17 C30 121.1(4)
O2 C17 C13 120.0(4)
C30 C17 C13 118.8(4)
C24 C18 C29 108.0(4)
C24 C18 H4 126.0
C29 C18 H4 126.0
C39 C19 O3 125.4(4)
C39 C19 C28 120.2(4)
O3 C19 C28 114.3(4)
C19 O3 C34 117.2(4)
C36 C21 H5 109.5
C36 C21 H6 109.5
H5 C21 H6 109.5
C36 C21 H7 109.5
H5 C21 H7 109.5
H6 C21 H7 109.5
C23 C22 C33 120.3(4)
C23 C22 C26 120.6(4)
C33 C22 C26 118.6(4)
O1 C23 C22 121.8(4)
O1 C23 C15 118.1(4)
C22 C23 C15 120.1(4)
C18 C24 C26 107.6(4)
C18 C24 H8 126.2
C26 C24 H8 126.2
C16 C25 C7 108.2(4)
C16 C25 H9 125.9
C7 C25 H9 125.9
N2 C26 C24 108.9(4)
N2 C26 C22 124.3(4)
C24 C26 C22 126.4(4)
C36 C27 H10 109.5
C36 C27 H11 109.5
H10 C27 H11 109.5
C36 C27 H12 109.5
H10 C27 H12 109.5
H11 C27 H12 109.5
C13 C28 C19 122.6(4)
C13 C28 H13 118.7
C19 C28 H13 118.7
C11 C29 N2 123.7(4)
C11 C29 C18 128.1(4)
N2 C29 C18 108.0(4)
C17 C30 C39 121.4(4)
C17 C30 C7 120.7(4)
C39 C30 C7 117.9(4)
C15 C31 C12 122.0(4)
C15 C31 H14 119.0
C12 C31 H14 119.0
C36 C32 H15 109.5
C36 C32 H16 109.5
H15 C32 H16 109.5
C36 C32 H17 109.5
H15 C32 H17 109.5
H16 C32 H17 109.5
C12 C33 C22 119.0(4)
C12 C33 H18 120.5
C22 C33 H18 120.5
O3 C34 H19 109.5
O3 C34 H20 109.5
H19 C34 H20 109.5
O3 C34 H21 109.5
H19 C34 H21 109.5
H20 C34 H21 109.5
C38 C35 C10 119.9(5)
C38 C35 H22 120.0
C10 C35 H22 120.0
C27 C36 C21 107.3(4)
C27 C36 C32 113.0(4)
C21 C36 C32 107.3(4)
C27 C36 C13 108.3(4)
C21 C36 C13 112.1(4)
C32 C36 C13 108.9(4)
C11 C37 N1 125.0(4)
C11 C37 C16 127.0(4)
N1 C37 C16 107.9(4)
C35 C38 C40 119.7(5)
C35 C38 H23 120.1
C40 C38 H23 120.1
C19 C39 C30 119.1(4)
C19 C39 H24 120.5
C30 C39 H24 120.5
C8 C40 C38 120.6(5)
C8 C40 H25 119.7
C38 C40 H25 119.7
O4 C41 H26 109.5
O4 C41 H27 109.5
H26 C41 H27 109.5
O4 C41 H28 109.5
H26 C41 H28 109.5
H27 C41 H28 109.5
C1 C42 H29 109.5
C1 C42 H30 109.5
H29 C42 H30 109.5
C1 C42 H31 109.5
H29 C42 H31 109.5
H30 C42 H31 109.5
C1 C44 H32 109.5
C1 C44 H33 109.5
H32 C44 H33 109.5
C1 C44 H34 109.5
H32 C44 H34 109.5
H33 C44 H34 109.5
C43 C1 C15 111.5(4)
C43 C1 C44 111.2(4)
C15 C1 C44 107.9(4)
C43 C1 C42 107.4(4)
C15 C1 C42 112.1(4)
C44 C1 C42 106.8(4)
C1 C43 H35 109.5
C1 C43 H36 109.5
H35 C43 H36 109.5
C1 C43 H37 109.5
H35 C43 H37 109.5
H36 C43 H37 109.5

loop_
_geom_bond_atom_site_label_1
_geom_bond_atom_site_label_2
_geom_bond_distance
Ge1 O1 1.830(3)
Ge1 O2 1.847(3)
Ge1 N1 1.934(4)
Ge1 N2 1.955(4)
Ge1 Cl1 2.1801(13)
N1 C7 1.387(6)
N1 C37 1.418(5)
O1 C23 1.365(5)
O2 C17 1.356(5)
N2 C26 1.371(6)
N2 C29 1.404(5)
C7 C25 1.404(6)
C7 C30 1.462(6)
C8 C40 1.390(6)
C8 C14 1.402(6)
C8 H1 0.9500
O4 C12 1.387(5)
O4 C41 1.442(7)
C10 C35 1.392(7)
C10 C14 1.398(6)
C10 H2 0.9500
C11 C37 1.394(6)
C11 C29 1.399(6)
C11 C14 1.503(6)
C12 C33 1.369(7)
C12 C31 1.406(7)
C13 C28 1.391(6)
C13 C17 1.437(6)
C13 C36 1.547(6)
C15 C31 1.388(6)
C15 C23 1.423(6)
C15 C1 1.538(6)
C16 C25 1.370(6)
C16 C37 1.419(6)
C16 H3 0.9500
C17 C30 1.408(6)
C18 C24 1.371(7)
C18 C29 1.418(6)
C18 H4 0.9500
C19 C39 1.372(6)
C19 O3 1.385(5)
C19 C28 1.398(6)
O3 C34 1.422(6)
C21 C36 1.543(6)
C21 H5 0.9800
C21 H6 0.9800
C21 H7 0.9800
C22 C23 1.406(6)
C22 C33 1.416(6)
C22 C26 1.444(6)
C24 C26 1.424(6)
C24 H8 0.9500
C25 H9 0.9500
C27 C36 1.542(7)
C27 H10 0.9800
C27 H11 0.9800
C27 H12 0.9800
C28 H13 0.9500
C30 C39 1.418(6)
C31 H14 0.9500
C32 C36 1.544(7)
C32 H15 0.9800
C32 H16 0.9800
C32 H17 0.9800
C33 H18 0.9500
C34 H19 0.9800
C34 H20 0.9800
C34 H21 0.9800
C35 C38 1.388(7)
C35 H22 0.9500
C38 C40 1.386(7)
C38 H23 0.9500
C39 H24 0.9500
C40 H25 0.9500
C41 H26 0.9800
C41 H27 0.9800
C41 H28 0.9800
C42 C1 1.544(6)
C42 H29 0.9800
C42 H30 0.9800
C42 H31 0.9800
C44 C1 1.540(6)
C44 H32 0.9800
C44 H33 0.9800
C44 H34 0.9800
C1 C43 1.536(7)
C43 H35 0.9800
C43 H36 0.9800
C43 H37 0.9800

loop_
_geom_torsion_atom_site_label_1
_geom_torsion_atom_site_label_2
_geom_torsion_atom_site_label_3
_geom_torsion_atom_site_label_4
_geom_torsion
O1 Ge1 N1 C7 -86.7(4)
O2 Ge1 N1 C7 -11.2(4)
N2 Ge1 N1 C7 -176.0(4)
Cl1 Ge1 N1 C7 87.5(3)
O1 Ge1 N1 C37 89.8(4)
O2 Ge1 N1 C37 165.3(4)
N2 Ge1 N1 C37 0.4(4)
Cl1 Ge1 N1 C37 -96.0(4)
O2 Ge1 O1 C23 160.7(4)
N1 Ge1 O1 C23 -121.4(4)
N2 Ge1 O1 C23 -32.0(4)
Cl1 Ge1 O1 C23 64.4(3)
O1 Ge1 O2 C17 -179.8(4)
N1 Ge1 O2 C17 31.3(4)
N2 Ge1 O2 C17 123.5(6)
Cl1 Ge1 O2 C17 -74.7(4)
O1 Ge1 N2 C26 30.2(4)
O2 Ge1 N2 C26 86.0(6)
N1 Ge1 N2 C26 178.3(4)
Cl1 Ge1 N2 C26 -75.9(3)
O1 Ge1 N2 C29 -156.3(4)
O2 Ge1 N2 C29 -100.5(6)
N1 Ge1 N2 C29 -8.2(4)
Cl1 Ge1 N2 C29 97.6(4)
C37 N1 C7 C25 -0.9(5)
Ge1 N1 C7 C25 176.2(3)
C37 N1 C7 C30 175.1(4)
Ge1 N1 C7 C30 -7.8(6)
C41 O4 C12 C33 -33.5(7)
C41 O4 C12 C31 149.0(5)
C35 C10 C14 C8 -0.9(7)
C35 C10 C14 C11 178.9(4)
C40 C8 C14 C10 0.5(7)
C40 C8 C14 C11 -179.3(4)
C37 C11 C14 C10 -58.4(6)
C29 C11 C14 C10 123.1(5)
C37 C11 C14 C8 121.4(5)
C29 C11 C14 C8 -57.0(6)
Ge1 O2 C17 C30 -31.0(6)
Ge1 O2 C17 C13 153.1(3)
C28 C13 C17 O2 175.1(4)
C36 C13 C17 O2 -4.8(6)
C28 C13 C17 C30 -0.9(6)
C36 C13 C17 C30 179.3(4)
C39 C19 O3 C34 15.5(7)
C28 C19 O3 C34 -164.6(4)
Ge1 O1 C23 C22 14.8(6)
Ge1 O1 C23 C15 -167.0(3)
C33 C22 C23 O1 -173.4(4)
C26 C22 C23 O1 15.1(6)
C33 C22 C23 C15 8.4(6)
C26 C22 C23 C15 -163.1(4)
C31 C15 C23 O1 174.8(4)
C1 C15 C23 O1 -2.6(6)
C31 C15 C23 C22 -6.9(6)
C1 C15 C23 C22 175.7(4)
C29 C18 C24 C26 -0.7(5)
C37 C16 C25 C7 0.4(5)
N1 C7 C25 C16 0.3(5)
C30 C7 C25 C16 -175.6(4)
C29 N2 C26 C24 -1.2(5)
Ge1 N2 C26 C24 173.5(3)
C29 N2 C26 C22 171.4(4)
Ge1 N2 C26 C22 -13.9(6)
C18 C24 C26 N2 1.2(5)
C18 C24 C26 C22 -171.2(4)
C23 C22 C26 N2 -14.2(7)
C33 C22 C26 N2 174.1(4)
C23 C22 C26 C24 157.1(4)
C33 C22 C26 C24 -14.5(7)
C17 C13 C28 C19 1.4(7)
C36 C13 C28 C19 -178.7(4)
C39 C19 C28 C13 -0.6(7)
O3 C19 C28 C13 179.5(4)
C37 C11 C29 N2 -4.2(7)
C14 C11 C29 N2 174.3(4)
C37 C11 C29 C18 -178.4(4)
C14 C11 C29 C18 0.0(7)
C26 N2 C29 C11 -174.5(4)
Ge1 N2 C29 C11 11.2(6)
C26 N2 C29 C18 0.7(5)
Ge1 N2 C29 C18 -173.5(3)
C24 C18 C29 C11 175.0(4)
C24 C18 C29 N2 0.0(5)
O2 C17 C30 C39 -176.3(4)
C13 C17 C30 C39 -0.4(6)
O2 C17 C30 C7 2.5(6)
C13 C17 C30 C7 178.4(4)
N1 C7 C30 C17 16.1(7)
C25 C7 C30 C17 -168.6(4)
N1 C7 C30 C39 -165.1(4)
C25 C7 C30 C39 10.2(7)
C23 C15 C31 C12 0.7(7)
C1 C15 C31 C12 178.2(4)
C33 C12 C31 C15 4.2(7)
O4 C12 C31 C15 -178.2(4)
O4 C12 C33 C22 179.8(4)
C31 C12 C33 C22 -2.8(7)
C23 C22 C33 C12 -3.4(7)
C26 C22 C33 C12 168.3(4)
C14 C10 C35 C38 0.6(8)
C28 C13 C36 C27 -115.2(5)
C17 C13 C36 C27 64.7(5)
C28 C13 C36 C21 3.0(6)
C17 C13 C36 C21 -177.1(4)
C28 C13 C36 C32 121.6(4)
C17 C13 C36 C32 -58.6(5)
C29 C11 C37 N1 -4.0(7)
C14 C11 C37 N1 177.6(4)
C29 C11 C37 C16 177.0(4)
C14 C11 C37 C16 -1.4(7)
C7 N1 C37 C11 -178.0(4)
Ge1 N1 C37 C11 5.0(6)
C7 N1 C37 C16 1.2(5)
Ge1 N1 C37 C16 -175.8(3)
C25 C16 C37 C11 178.1(4)
C25 C16 C37 N1 -1.0(5)
C10 C35 C38 C40 0.1(8)
O3 C19 C39 C30 179.2(4)
C28 C19 C39 C30 -0.7(7)
C17 C30 C39 C19 1.2(7)
C7 C30 C39 C19 -177.6(4)
C14 C8 C40 C38 0.2(7)
C35 C38 C40 C8 -0.5(8)
C31 C15 C1 C43 130.2(4)
C23 C15 C1 C43 -52.4(6)
C31 C15 C1 C44 -107.5(5)
C23 C15 C1 C44 69.9(5)
C31 C15 C1 C42 9.9(6)
C23 C15 C1 C42 -172.8(4)
